data_7064070
loop_
_publ_author_name
'Prasannan, Dijo'
'Nemykin, Victor N.'

_publ_section_title
;
 Unexpected formation of \a-formylated BOPHY in the reaction with copper
 salts
;
_journal_issue 45
_journal_name_full 'New Journal of Chemistry'
_journal_page_first 19649
_journal_page_last 19655
_journal_paper_doi 10.1039/D5NJ02748A
_journal_volume 49
_journal_year 2025
_chemical_formula_moiety 'C14 H15 B F2 N4 O'
_chemical_formula_sum 'C14 H15 B F2 N4 O'
_chemical_formula_weight 304.11
_space_group_crystal_system monoclinic
_space_group_IT_number 14
_space_group_name_Hall '-P 2ybc'
_space_group_name_H-M_alt 'P 1 21/c 1'
_atom_sites_solution_hydrogens mixed
_atom_sites_solution_primary dual
_audit_creation_date 2024-10-11
_audit_creation_method
;
Olex2 1.5
(compiled 2024.02.16 svn.r378c4104 for OlexSys, GUI svn.r6928)
;
_audit_update_record
;
2025-06-16 deposited with the CCDC.	2025-10-16 downloaded from the CCDC.
;
_cell_angle_alpha 90
_cell_angle_beta 99.939(2)
_cell_angle_gamma 90
_cell_formula_units_Z 4
_cell_length_a 7.5311(4)
_cell_length_b 20.6790(12)
_cell_length_c 9.2357(4)
_cell_measurement_reflns_used 4797
_cell_measurement_temperature 100.00
_cell_measurement_theta_max 26.77
_cell_measurement_theta_min 2.45
_cell_volume 1416.74(13)
_computing_cell_refinement 'SAINT V8.40B (?, 2016)'
_computing_data_reduction 'SAINT V8.40B (?, 2016)'
_computing_molecular_graphics 'Olex2 1.5 (Dolomanov et al., 2009)'
_computing_publication_material 'Olex2 1.5 (Dolomanov et al., 2009)'
_computing_structure_refinement 'XL  (Sheldrick, 2008)'
_computing_structure_solution 'SHELXT 2018/2 (Sheldrick, 2018)'
_diffrn_ambient_temperature 100.00
_diffrn_measured_fraction_theta_full 1.000
_diffrn_measured_fraction_theta_max 1.000
_diffrn_measurement_device_type 'Bruker D8 Venture'
_diffrn_measurement_method '\f and \w scans'
_diffrn_radiation_type MoK\a
_diffrn_radiation_wavelength 0.71073
_diffrn_reflns_av_R_equivalents 0.0712
_diffrn_reflns_av_unetI/netI 0.0432
_diffrn_reflns_Laue_measured_fraction_full 1.000
_diffrn_reflns_Laue_measured_fraction_max 1.000
_diffrn_reflns_limit_h_max 9
_diffrn_reflns_limit_h_min -9
_diffrn_reflns_limit_k_max 26
_diffrn_reflns_limit_k_min -26
_diffrn_reflns_limit_l_max 9
_diffrn_reflns_limit_l_min -11
_diffrn_reflns_number 21068
_diffrn_reflns_point_group_measured_fraction_full 1.000
_diffrn_reflns_point_group_measured_fraction_max 1.000
_diffrn_reflns_theta_full 25.242
_diffrn_reflns_theta_max 26.729
_diffrn_reflns_theta_min 2.446
_diffrn_source_current 1.4
_diffrn_source_power 0.07
_diffrn_source_voltage 50.0
_diffrn_standards_number 0
_exptl_absorpt_coefficient_mu 0.110
_exptl_absorpt_correction_T_max 0.7455
_exptl_absorpt_correction_T_min 0.6872
_exptl_absorpt_correction_type multi-scan
_exptl_absorpt_process_details
;
SADABS-2016/2 (Bruker,2016/2) was used for absorption correction.
wR2(int) was 0.1441 before and 0.0750 after correction.
The Ratio of minimum to maximum transmission is 0.9218.
The \l/2 correction factor is Not present.
;
_exptl_crystal_colour 'clear dark red'
_exptl_crystal_colour_lustre clear
_exptl_crystal_colour_modifier dark
_exptl_crystal_colour_primary red
_exptl_crystal_density_diffrn 1.426
_exptl_crystal_description block
_exptl_crystal_F_000 632
_exptl_crystal_size_max 0.16
_exptl_crystal_size_mid 0.1
_exptl_crystal_size_min 0.096
_refine_diff_density_max 0.294
_refine_diff_density_min -0.234
_refine_diff_density_rms 0.048
_refine_ls_extinction_method none
_refine_ls_goodness_of_fit_ref 1.042
_refine_ls_hydrogen_treatment mixed
_refine_ls_matrix_type full
_refine_ls_number_parameters 206
_refine_ls_number_reflns 3005
_refine_ls_number_restraints 0
_refine_ls_restrained_S_all 1.042
_refine_ls_R_factor_all 0.0676
_refine_ls_R_factor_gt 0.0453
_refine_ls_shift/su_max 0.000
_refine_ls_shift/su_mean 0.000
_refine_ls_structure_factor_coef Fsqd
_refine_ls_weighting_details 'w=1/[\s^2^(Fo^2^)+(0.0418P)^2^+0.9107P] where P=(Fo^2^+2Fc^2^)/3'
_refine_ls_weighting_scheme calc
_refine_ls_wR_factor_gt 0.1050
_refine_ls_wR_factor_ref 0.1171
_reflns_Friedel_coverage 0.000
_reflns_number_gt 2279
_reflns_number_total 3005
_reflns_threshold_expression 'I > 2\s(I)'
_cod_data_source_file d5nj02748a2.cif
_cod_data_source_block mo_dijo_tmbophy_alkyne_frn_2_r_a
_cod_depositor_comments 'Adding full bibliography for 7064069--7064073.cif.'
_cod_database_code 7064070
_shelx_shelxl_version_number 2019/1
_shelx_space_group_comment
;
The symmetry employed for this shelxl refinement is uniquely defined
by the following loop, which should always be used as a source of
symmetry information in preference to the above space-group names.
They are only intended as comments.
;
_shelx_estimated_absorpt_t_max 0.989
_shelx_estimated_absorpt_t_min 0.983
_olex2_refinement_description
;
1. Fixed Uiso
 At 1.2 times of:
  All C(H) groups
 At 1.5 times of:
  All C(H,H,H) groups
2.a Aromatic/amide H refined with riding coordinates:
 C3(H3), C5(H5), C8(H8), C11(H11), C14(H14)
2.b Idealised Me refined as rotating group:
 C6(H6A,H6B,H6C), C7(H7A,H7B,H7C), C13(H13A,H13B,H13C)
;
_olex2_submission_special_instructions 'No special instructions were received'

loop_
_space_group_symop_operation_xyz
'x, y, z'
'-x, y+1/2, -z+1/2'
'-x, -y, -z'
'x, -y-1/2, z-1/2'

loop_
_atom_site_label
_atom_site_type_symbol
_atom_site_fract_x
_atom_site_fract_y
_atom_site_fract_z
_atom_site_U_iso_or_equiv
_atom_site_adp_type
_atom_site_occupancy
_atom_site_site_symmetry_order
_atom_site_calc_flag
_atom_site_refinement_flags_posn
_atom_site_refinement_flags_adp
_atom_site_refinement_flags_occupancy
_atom_site_disorder_assembly
_atom_site_disorder_group
C1 C 0.5968(2) 0.34326(9) 0.4792(2) 0.0221(4) Uani 1 1 d . . . . .
C2 C 0.6060(3) 0.29005(9) 0.3874(2) 0.0257(4) Uani 1 1 d . . . . .
C3 C 0.7813(3) 0.26577(9) 0.4247(2) 0.0286(4) Uani 1 1 d . . . . .
H3 H 0.828150 0.229273 0.381391 0.034 Uiso 1 1 calc R U . . .
C4 C 0.8750(3) 0.30397(9) 0.5353(2) 0.0257(4) Uani 1 1 d . . . . .
C5 C 0.4539(2) 0.38553(9) 0.4916(2) 0.0232(4) Uani 1 1 d . . . . .
H5 H 0.344357 0.377975 0.425715 0.028 Uiso 1 1 calc R U . . .
C6 C 0.4586(3) 0.26440(10) 0.2729(2) 0.0337(5) Uani 1 1 d . . . . .
H6A H 0.500451 0.262355 0.178210 0.051 Uiso 1 1 calc R U . . .
H6B H 0.353619 0.293038 0.264299 0.051 Uiso 1 1 calc R U . . .
H6C H 0.424931 0.220964 0.300836 0.051 Uiso 1 1 calc R U . . .
C7 C 1.0652(3) 0.29790(11) 0.6119(2) 0.0333(5) Uani 1 1 d . . . . .
H7A H 1.131697 0.269751 0.554730 0.050 Uiso 1 1 calc R U . . .
H7B H 1.067396 0.279196 0.709723 0.050 Uiso 1 1 calc R U . . .
H7C H 1.121513 0.340753 0.621740 0.050 Uiso 1 1 calc R U . . .
C8 C 0.6209(3) 0.49032(9) 0.7740(2) 0.0240(4) Uani 1 1 d . . . . .
H8 H 0.733432 0.496611 0.836950 0.029 Uiso 1 1 calc R U . . .
C9 C 0.4811(3) 0.53209(9) 0.7991(2) 0.0239(4) Uani 1 1 d . . . . .
C10 C 0.4946(3) 0.57995(10) 0.9101(2) 0.0272(4) Uani 1 1 d . . . . .
C11 C 0.3258(3) 0.60860(10) 0.8963(2) 0.0281(4) Uani 1 1 d . . . . .
H11 H 0.293142 0.642310 0.956504 0.034 Uiso 1 1 calc R U . . .
C12 C 0.2126(3) 0.57960(9) 0.7796(2) 0.0250(4) Uani 1 1 d . . . . .
C13 C 0.6613(3) 0.59698(11) 1.0184(2) 0.0338(5) Uani 1 1 d . . . . .
H13A H 0.626372 0.616039 1.106489 0.051 Uiso 1 1 calc R U . . .
H13B H 0.733477 0.628192 0.973631 0.051 Uiso 1 1 calc R U . . .
H13C H 0.732509 0.557809 1.045537 0.051 Uiso 1 1 calc R U . . .
C14 C 0.0253(3) 0.59330(10) 0.7157(2) 0.0277(4) Uani 1 1 d . . . . .
H14 H -0.026314 0.570890 0.628819 0.033 Uiso 1 1 calc R U . . .
B1 B 0.8059(3) 0.40885(11) 0.6691(2) 0.0241(5) Uani 1 1 d . . . . .
F1 F 0.88581(15) 0.39299(6) 0.81008(12) 0.0360(3) Uani 1 1 d . . . . .
F2 F 0.91332(15) 0.45368(6) 0.61115(13) 0.0344(3) Uani 1 1 d . . . . .
N1 N 0.7629(2) 0.35116(7) 0.56973(17) 0.0228(4) Uani 1 1 d . . . . .
N2 N 0.6180(2) 0.44426(7) 0.67680(17) 0.0225(3) Uani 1 1 d . . . . .
N3 N 0.4530(2) 0.43387(8) 0.58249(17) 0.0242(4) Uani 1 1 d . . . . .
N4 N 0.3082(2) 0.53325(8) 0.72197(18) 0.0242(4) Uani 1 1 d . . . . .
O1 O -0.06809(19) 0.63183(7) 0.76775(17) 0.0361(4) Uani 1 1 d . . . . .
H4 H 0.267(3) 0.5051(12) 0.644(3) 0.044(7) Uiso 1 1 d . . . . .

loop_
_atom_site_aniso_label
_atom_site_aniso_U_11
_atom_site_aniso_U_22
_atom_site_aniso_U_33
_atom_site_aniso_U_23
_atom_site_aniso_U_13
_atom_site_aniso_U_12
C1 0.0184(9) 0.0204(9) 0.0270(9) 0.0033(7) 0.0031(7) -0.0023(7)
C2 0.0243(10) 0.0225(10) 0.0305(10) 0.0023(8) 0.0052(8) -0.0022(8)
C3 0.0282(10) 0.0226(10) 0.0360(11) -0.0009(8) 0.0090(9) 0.0023(8)
C4 0.0218(10) 0.0232(10) 0.0331(10) 0.0037(8) 0.0073(8) 0.0031(8)
C5 0.0200(9) 0.0240(10) 0.0250(9) 0.0040(8) 0.0024(7) -0.0009(7)
C6 0.0299(11) 0.0287(11) 0.0407(12) -0.0055(9) 0.0007(9) -0.0039(9)
C7 0.0229(11) 0.0344(12) 0.0426(12) 0.0014(9) 0.0053(9) 0.0064(9)
C8 0.0219(10) 0.0249(10) 0.0243(9) 0.0040(8) 0.0019(7) -0.0014(8)
C9 0.0249(10) 0.0229(10) 0.0240(9) 0.0035(8) 0.0048(8) 0.0004(8)
C10 0.0310(11) 0.0259(10) 0.0253(10) 0.0032(8) 0.0064(8) -0.0010(8)
C11 0.0303(11) 0.0265(10) 0.0294(10) -0.0004(8) 0.0105(8) 0.0016(8)
C12 0.0262(10) 0.0214(10) 0.0292(10) 0.0027(8) 0.0094(8) 0.0021(8)
C13 0.0363(12) 0.0352(12) 0.0301(11) -0.0022(9) 0.0067(9) -0.0007(9)
C14 0.0266(10) 0.0244(10) 0.0336(11) 0.0030(8) 0.0093(8) 0.0009(8)
B1 0.0188(10) 0.0264(11) 0.0264(11) 0.0010(9) 0.0021(8) 0.0019(9)
F1 0.0298(6) 0.0468(8) 0.0284(6) -0.0018(5) -0.0033(5) 0.0128(5)
F2 0.0282(6) 0.0298(6) 0.0478(7) -0.0064(5) 0.0137(5) -0.0083(5)
N1 0.0177(8) 0.0227(8) 0.0276(8) 0.0031(7) 0.0026(6) 0.0009(6)
N2 0.0192(8) 0.0231(8) 0.0244(8) 0.0030(7) 0.0017(6) 0.0005(6)
N3 0.0176(8) 0.0273(9) 0.0265(8) 0.0010(7) 0.0003(6) 0.0012(6)
N4 0.0221(8) 0.0225(8) 0.0278(9) 0.0020(7) 0.0040(7) 0.0019(7)
O1 0.0275(8) 0.0375(9) 0.0444(9) -0.0040(7) 0.0091(7) 0.0056(7)

loop_
_atom_type_symbol
_atom_type_description
_atom_type_scat_dispersion_real
_atom_type_scat_dispersion_imag
_atom_type_scat_source
C C 0.0033 0.0016 'International Tables Vol C Tables 4.2.6.8 and 6.1.1.4'
H H 0.0000 0.0000 'International Tables Vol C Tables 4.2.6.8 and 6.1.1.4'
B B 0.0013 0.0007 'International Tables Vol C Tables 4.2.6.8 and 6.1.1.4'
F F 0.0171 0.0103 'International Tables Vol C Tables 4.2.6.8 and 6.1.1.4'
N N 0.0061 0.0033 'International Tables Vol C Tables 4.2.6.8 and 6.1.1.4'
O O 0.0106 0.0060 'International Tables Vol C Tables 4.2.6.8 and 6.1.1.4'

loop_
_geom_angle_atom_site_label_1
_geom_angle_atom_site_label_2
_geom_angle_atom_site_label_3
_geom_angle
_geom_angle_site_symmetry_1
_geom_angle_site_symmetry_3
_geom_angle_publ_flag
C2 C1 C5 131.12(18) . . ?
N1 C1 C2 108.88(16) . . ?
N1 C1 C5 120.00(17) . . ?
C1 C2 C3 106.08(17) . . ?
C1 C2 C6 126.93(18) . . ?
C3 C2 C6 126.99(18) . . ?
C2 C3 H3 125.8 . . ?
C4 C3 C2 108.41(17) . . ?
C4 C3 H3 125.8 . . ?
C3 C4 C7 128.92(18) . . ?
N1 C4 C3 108.86(17) . . ?
N1 C4 C7 122.21(18) . . ?
C1 C5 H5 115.9 . . ?
N3 C5 C1 128.13(18) . . ?
N3 C5 H5 115.9 . . ?
C2 C6 H6A 109.5 . . ?
C2 C6 H6B 109.5 . . ?
C2 C6 H6C 109.5 . . ?
H6A C6 H6B 109.5 . . ?
H6A C6 H6C 109.5 . . ?
H6B C6 H6C 109.5 . . ?
C4 C7 H7A 109.5 . . ?
C4 C7 H7B 109.5 . . ?
C4 C7 H7C 109.5 . . ?
H7A C7 H7B 109.5 . . ?
H7A C7 H7C 109.5 . . ?
H7B C7 H7C 109.5 . . ?
C9 C8 H8 115.3 . . ?
N2 C8 H8 115.3 . . ?
N2 C8 C9 129.35(18) . . ?
C8 C9 C10 125.73(18) . . ?
N4 C9 C8 126.41(18) . . ?
N4 C9 C10 107.85(17) . . ?
C9 C10 C13 126.30(18) . . ?
C11 C10 C9 106.36(17) . . ?
C11 C10 C13 127.32(19) . . ?
C10 C11 H11 125.8 . . ?
C10 C11 C12 108.45(18) . . ?
C12 C11 H11 125.8 . . ?
C11 C12 C14 130.58(18) . . ?
N4 C12 C11 108.19(17) . . ?
N4 C12 C14 121.19(18) . . ?
C10 C13 H13A 109.5 . . ?
C10 C13 H13B 109.5 . . ?
C10 C13 H13C 109.5 . . ?
H13A C13 H13B 109.5 . . ?
H13A C13 H13C 109.5 . . ?
H13B C13 H13C 109.5 . . ?
C12 C14 H14 118.2 . . ?
O1 C14 C12 123.51(19) . . ?
O1 C14 H14 118.2 . . ?
F1 B1 F2 109.43(16) . . ?
F1 B1 N1 113.61(17) . . ?
F1 B1 N2 108.14(15) . . ?
F2 B1 N1 111.74(16) . . ?
F2 B1 N2 106.72(15) . . ?
N1 B1 N2 106.88(15) . . ?
C1 N1 B1 122.42(15) . . ?
C4 N1 C1 107.77(16) . . ?
C4 N1 B1 129.26(16) . . ?
C8 N2 B1 116.91(16) . . ?
C8 N2 N3 116.46(15) . . ?
N3 N2 B1 126.47(15) . . ?
C5 N3 N2 114.39(15) . . ?
C9 N4 H4 123.1(15) . . ?
C12 N4 C9 109.15(17) . . ?
C12 N4 H4 127.7(15) . . ?

loop_
_geom_bond_atom_site_label_1
_geom_bond_atom_site_label_2
_geom_bond_distance
_geom_bond_site_symmetry_2
_geom_bond_publ_flag
C1 C2 1.398(3) . ?
C1 C5 1.406(3) . ?
C1 N1 1.390(2) . ?
C2 C3 1.399(3) . ?
C2 C6 1.493(3) . ?
C3 H3 0.9500 . ?
C3 C4 1.385(3) . ?
C4 C7 1.489(3) . ?
C4 N1 1.363(2) . ?
C5 H5 0.9500 . ?
C5 N3 1.306(2) . ?
C6 H6A 0.9800 . ?
C6 H6B 0.9800 . ?
C6 H6C 0.9800 . ?
C7 H7A 0.9800 . ?
C7 H7B 0.9800 . ?
C7 H7C 0.9800 . ?
C8 H8 0.9500 . ?
C8 C9 1.411(3) . ?
C8 N2 1.307(2) . ?
C9 C10 1.416(3) . ?
C9 N4 1.372(3) . ?
C10 C11 1.389(3) . ?
C10 C13 1.506(3) . ?
C11 H11 0.9500 . ?
C11 C12 1.389(3) . ?
C12 C14 1.460(3) . ?
C12 N4 1.361(2) . ?
C13 H13A 0.9800 . ?
C13 H13B 0.9800 . ?
C13 H13C 0.9800 . ?
C14 H14 0.9500 . ?
C14 O1 1.216(2) . ?
B1 F1 1.377(2) . ?
B1 F2 1.396(2) . ?
B1 N1 1.506(3) . ?
B1 N2 1.606(3) . ?
N2 N3 1.406(2) . ?
N4 H4 0.94(3) . ?

loop_
_geom_torsion_atom_site_label_1
_geom_torsion_atom_site_label_2
_geom_torsion_atom_site_label_3
_geom_torsion_atom_site_label_4
_geom_torsion
_geom_torsion_site_symmetry_1
_geom_torsion_site_symmetry_2
_geom_torsion_site_symmetry_3
_geom_torsion_site_symmetry_4
_geom_torsion_publ_flag
C1 C2 C3 C4 -0.5(2) . . . . ?
C1 C5 N3 N2 0.9(3) . . . . ?
C2 C1 C5 N3 178.40(19) . . . . ?
C2 C1 N1 C4 0.2(2) . . . . ?
C2 C1 N1 B1 172.40(16) . . . . ?
C2 C3 C4 C7 179.90(19) . . . . ?
C2 C3 C4 N1 0.6(2) . . . . ?
C3 C4 N1 C1 -0.5(2) . . . . ?
C3 C4 N1 B1 -171.99(18) . . . . ?
C5 C1 C2 C3 -179.18(19) . . . . ?
C5 C1 C2 C6 0.9(3) . . . . ?
C5 C1 N1 C4 179.65(16) . . . . ?
C5 C1 N1 B1 -8.2(3) . . . . ?
C6 C2 C3 C4 179.47(19) . . . . ?
C7 C4 N1 C1 -179.85(17) . . . . ?
C7 C4 N1 B1 8.7(3) . . . . ?
C8 C9 C10 C11 -179.00(18) . . . . ?
C8 C9 C10 C13 2.4(3) . . . . ?
C8 C9 N4 C12 179.28(18) . . . . ?
C8 N2 N3 C5 -177.04(16) . . . . ?
C9 C8 N2 B1 175.50(18) . . . . ?
C9 C8 N2 N3 -0.1(3) . . . . ?
C9 C10 C11 C12 -0.5(2) . . . . ?
C10 C9 N4 C12 -0.1(2) . . . . ?
C10 C11 C12 C14 -177.27(19) . . . . ?
C10 C11 C12 N4 0.5(2) . . . . ?
C11 C12 C14 O1 -6.4(3) . . . . ?
C11 C12 N4 C9 -0.3(2) . . . . ?
C13 C10 C11 C12 178.11(19) . . . . ?
C14 C12 N4 C9 177.75(17) . . . . ?
B1 N2 N3 C5 7.8(2) . . . . ?
F1 B1 N1 C1 133.04(17) . . . . ?
F1 B1 N1 C4 -56.6(3) . . . . ?
F1 B1 N2 C8 47.7(2) . . . . ?
F1 B1 N2 N3 -137.15(17) . . . . ?
F2 B1 N1 C1 -102.55(19) . . . . ?
F2 B1 N1 C4 67.8(2) . . . . ?
F2 B1 N2 C8 -69.9(2) . . . . ?
F2 B1 N2 N3 105.20(19) . . . . ?
N1 C1 C2 C3 0.2(2) . . . . ?
N1 C1 C2 C6 -179.79(18) . . . . ?
N1 C1 C5 N3 -0.9(3) . . . . ?
N1 B1 N2 C8 170.39(15) . . . . ?
N1 B1 N2 N3 -14.5(2) . . . . ?
N2 C8 C9 C10 178.25(19) . . . . ?
N2 C8 C9 N4 -1.0(3) . . . . ?
N2 B1 N1 C1 13.9(2) . . . . ?
N2 B1 N1 C4 -175.77(17) . . . . ?
N4 C9 C10 C11 0.4(2) . . . . ?
N4 C9 C10 C13 -178.28(18) . . . . ?
N4 C12 C14 O1 176.13(18) . . . . ?
